data_2004612
loop_
_publ_author_name
'Hellier, D. G.'
'Motevalli, M.'

_publ_section_title
;
 <i>cis</i>,<i>trans</i>-4,5-Diphenyl-1,3,2-dioxathiolane 2-Oxide,
 <i>cis</i>,<i>cis</i>-4,5-Diphenyl-1,3,2-dioxathiolane 2-Oxide and
 4,4-Diphenyl-1,3,2-dioxathiolane 2-Oxide
;
_journal_issue 3
_journal_name_full 'Acta Crystallographica Section C'
_journal_page_first 739
_journal_page_last 743
_journal_paper_doi 10.1107/S0108270195012984
_journal_volume 52
_journal_year 1996
_chemical_formula_sum 'C14 H12 O3 S'
_chemical_formula_weight 260.30
_chemical_name_systematic
;
 ?
;
_space_group_IT_number 19
_symmetry_cell_setting orthorhombic
_symmetry_space_group_name_Hall 'P 2ac 2ab'
_symmetry_space_group_name_H-M 'P 21 21 21'
_audit_creation_method SHELXL
_cell_angle_alpha 90.00
_cell_angle_beta 90.00
_cell_angle_gamma 90.00
_cell_formula_units_Z 4
_cell_length_a 5.8090(10)
_cell_length_b 15.514(3)
_cell_length_c 13.883(2)
_cell_measurement_reflns_used 25
_cell_measurement_temperature 293(2)
_cell_measurement_theta_max 15
_cell_measurement_theta_min 12
_cell_volume 1251.1(4)
_computing_cell_refinement CAD4/PC
_computing_data_collection CAD4/PC
_computing_data_reduction CAD4
_computing_molecular_graphics 'PLUTON  (Spek, 1993)'
_computing_publication_material SHELXL93
_computing_structure_refinement 'SHELXL93 (Sheldrick, 1993)'
_computing_structure_solution 'SHELXS86 (Sheldrick, 1990)'
_diffrn_ambient_temperature 293(2)
_diffrn_measurement_device 'Enraf-Nonius CAD4 4-circle'
_diffrn_measurement_method 2\q/\w
_diffrn_radiation_monochromator graphite
_diffrn_radiation_source 'fine-focus sealed tube'
_diffrn_radiation_type MoK\a
_diffrn_radiation_wavelength 0.71069
_diffrn_reflns_av_R_equivalents 0.0116
_diffrn_reflns_av_sigmaI/netI 0.1176
_diffrn_reflns_limit_h_max 6
_diffrn_reflns_limit_h_min 0
_diffrn_reflns_limit_k_max 18
_diffrn_reflns_limit_k_min -7
_diffrn_reflns_limit_l_max 16
_diffrn_reflns_limit_l_min 0
_diffrn_reflns_number 1334
_diffrn_reflns_theta_max 24.97
_diffrn_reflns_theta_min 1.97
_diffrn_standards_decay_% 0
_diffrn_standards_interval_time 60
_diffrn_standards_number 3
_exptl_absorpt_coefficient_mu 0.255
_exptl_absorpt_correction_T_max 0.973
_exptl_absorpt_correction_T_min 0.872
_exptl_absorpt_correction_type 'empirical via \y scan (North, Phillips & Mathews)'
_exptl_crystal_colour colourless
_exptl_crystal_density_diffrn 1.382
_exptl_crystal_density_meas 1.40
_exptl_crystal_density_method floatation
_exptl_crystal_description 'transparent rhomb'
_exptl_crystal_F_000 544
_exptl_crystal_size_max .35
_exptl_crystal_size_mid .30
_exptl_crystal_size_min .25
_refine_diff_density_max 0.161
_refine_diff_density_min -0.171
_refine_ls_abs_structure_details 'Flack (1983)'
_refine_ls_abs_structure_Flack -0.06(15)
_refine_ls_extinction_method none
_refine_ls_goodness_of_fit_all 0.921
_refine_ls_goodness_of_fit_obs 1.075
_refine_ls_matrix_type full
_refine_ls_number_parameters 211
_refine_ls_number_reflns 1303
_refine_ls_number_restraints 0
_refine_ls_restrained_S_all 0.921
_refine_ls_restrained_S_obs 1.075
_refine_ls_R_factor_all 0.0730
_refine_ls_R_factor_obs 0.0286
_refine_ls_shift/esd_max 0.002
_refine_ls_shift/esd_mean 0.000
_refine_ls_structure_factor_coef Fsqd
_refine_ls_weighting_scheme
;calc w = 1/[\s^2^(F~o~^2^)+(0.0522P)^2^]
where P = (F~o~^2^+2F~c~^2^)/3
;
_refine_ls_wR_factor_all 0.0820
_refine_ls_wR_factor_obs 0.0719
_reflns_number_observed 827
_reflns_number_total 1303
_reflns_observed_criterion >2sigma(I)
_cod_data_source_file hu1074.cif
_cod_data_source_block I
_cod_database_code 2004612

loop_
_symmetry_equiv_pos_as_xyz
'x, y, z'
'-x+1/2, -y, z+1/2'
'x+1/2, -y+1/2, -z'
'-x, y+1/2, -z+1/2'

loop_
_atom_site_aniso_label
_atom_site_aniso_U_11
_atom_site_aniso_U_22
_atom_site_aniso_U_33
_atom_site_aniso_U_12
_atom_site_aniso_U_13
_atom_site_aniso_U_23
S1 0.0559(6) 0.0613(6) 0.0444(5) 0.0056(6) -0.0035(5) -0.0087(5)
O1 0.052(2) 0.091(2) 0.099(2) 0.017(2) -0.016(2) -0.035(2)
O2 0.057(2) 0.0455(13) 0.0506(14) 0.0075(13) 0.0101(14) 0.0019(12)
O3 0.086(2) 0.0447(13) 0.0495(14) -0.001(2) 0.007(2) -0.0049(12)
C1 0.042(2) 0.040(2) 0.041(2) 0.000(2) -0.007(2) 0.004(2)
C2 0.048(3) 0.041(2) 0.047(2) 0.005(2) -0.003(2) -0.006(2)
C11 0.037(2) 0.031(2) 0.047(2) -0.001(2) 0.002(2) 0.005(2)
C12 0.045(2) 0.039(2) 0.057(2) 0.003(2) -0.001(2) -0.002(2)
C13 0.047(3) 0.044(2) 0.073(3) 0.008(2) 0.003(2) 0.011(2)
C14 0.070(3) 0.041(2) 0.077(3) 0.016(2) 0.027(3) 0.003(2)
C15 0.080(4) 0.047(2) 0.053(3) 0.003(3) 0.011(3) -0.009(2)
C16 0.052(3) 0.043(2) 0.052(2) -0.003(2) -0.006(2) 0.003(2)
C21 0.041(2) 0.029(2) 0.048(2) 0.003(2) -0.004(2) -0.006(2)
C22 0.041(2) 0.042(2) 0.050(2) 0.005(2) 0.004(2) -0.007(2)
C23 0.052(3) 0.043(2) 0.068(3) 0.011(2) -0.009(2) 0.004(2)
C24 0.066(3) 0.053(2) 0.056(2) 0.001(3) 0.003(2) 0.008(2)
C25 0.050(3) 0.061(2) 0.063(3) -0.007(2) 0.015(2) 0.006(2)
C26 0.047(2) 0.044(2) 0.064(3) 0.010(2) 0.003(2) -0.001(2)

loop_
_atom_site_label
_atom_site_occupancy
_atom_site_fract_x
_atom_site_fract_y
_atom_site_fract_z
_atom_site_U_iso_or_equiv
_atom_site_thermal_displace_type
_atom_site_calc_flag
_atom_site_type_symbol
S1 1 -0.9005(2) -0.19149(6) -0.92148(7) .0539(3) Uani d S
O1 1 -0.6680(5) -0.2081(2) -0.8940(2) .0810(10) Uani d O
O2 1 -0.9907(5) -0.10732(14) -0.8640(2) .0509(7) Uani d O
O3 1 -01.0580(5) -0.25733(15) -0.8604(2) .0601(8) Uani d O
C1 1 -01.0555(7) -0.1303(2) -0.7659(2) .0409(9) Uani d C
C2 1 -01.1718(7) -0.2182(2) -0.7778(3) .0454(9) Uani d C
C11 1 -01.2053(7) -.0607(2) -0.7250(2) .0381(9) Uani d C
C12 1 -01.4091(7) -.0387(2) -0.7709(3) .0472(9) Uani d C
C13 1 -01.5483(8) .0258(2) -0.7344(3) .0546(11) Uani d C
C14 1 -01.4828(9) .0683(3) -0.6522(4) .0628(14) Uani d C
C15 1 -01.2833(10) .0475(3) -0.6061(3) .0601(13) Uani d C
C16 1 -01.1417(8) -.0171(2) -0.6427(3) .0489(10) Uani d C
C21 1 -01.1534(7) -0.2754(2) -0.6911(3) .0393(9) Uani d C
C22 1 -0.9636(7) -0.3272(2) -0.6738(3) .0445(10) Uani d C
C23 1 -0.9558(8) -0.3778(2) -0.5927(3) .0544(11) Uani d C
C24 1 -01.1288(9) -0.3772(3) -0.5274(3) .0583(11) Uani d C
C25 1 -01.3166(8) -0.3244(3) -0.5430(3) .0580(11) Uani d C
C26 1 -01.3298(7) -0.2744(2) -0.6249(3) .0513(10) Uani d C
H1 1 -0.921(7) -0.1358(19) -0.727(2) .034(9) Uiso d H
H2 1 -01.337(7) -0.208(2) -0.799(3) .054(11) Uiso d H
H22 1 -0.855(7) -0.330(2) -0.718(2) .038(10) Uiso d H
H14 1 -01.564(8) .111(2) -0.628(3) .058(12) Uiso d H
H24 1 -01.131(7) -0.411(2) -0.468(3) .057(11) Uiso d H
H26 1 -01.460(7) -0.236(2) -0.636(3) .058(11) Uiso d H
H13 1 -01.682(7) .041(2) -0.768(2) .042(10) Uiso d H
H23 1 -0.834(7) -0.415(2) -0.585(3) .046(10) Uiso d H
H25 1 -01.438(7) -0.327(2) -0.497(3) .058(11) Uiso d H
H12 1 -01.453(7) -.068(3) -0.828(3) .064(12) Uiso d H
H16 1 -01.002(6) -.031(2) -0.613(2) .034(10) Uiso d H
H15 1 -01.245(8) .075(2) -0.551(3) .072(14) Uiso d H

loop_
_atom_type_symbol
_atom_type_description
_atom_type_scat_dispersion_real
_atom_type_scat_dispersion_imag
_atom_type_scat_source
C C 0.0033 0.0016 'International Tables Vol C Tables 4.2.6.8 and 6.1.1.4'
H H 0.0000 0.0000 'International Tables Vol C Tables 4.2.6.8 and 6.1.1.4'
O O 0.0106 0.0060 'International Tables Vol C Tables 4.2.6.8 and 6.1.1.4'
S S 0.1246 0.1234 'International Tables Vol C Tables 4.2.6.8 and 6.1.1.4'

loop_
_geom_angle_atom_site_label_1
_geom_angle_atom_site_label_2
_geom_angle_atom_site_label_3
_geom_angle
_geom_angle_publ_flag
O1 S1 O3 106.4(2) yes
O1 S1 O2 108.7(2) yes
O3 S1 O2 93.89(13) yes
C1 O2 S1 110.3(2) yes
C2 O3 S1 114.1(2) yes
O2 C1 C11 109.2(3) ?
O2 C1 C2 103.4(3) yes
C11 C1 C2 115.2(3) ?
O2 C1 H1 109.6(19) ?
C11 C1 H1 109.2(19) ?
C2 C1 H1 110.1(19) ?
O3 C2 C21 110.6(3) ?
O3 C2 C1 104.8(3) yes
C21 C2 C1 114.2(3) ?
O3 C2 H2 105.(2) ?
C21 C2 H2 114.(2) ?
C1 C2 H2 108.(2) ?
C16 C11 C12 119.2(4) ?
C16 C11 C1 120.8(4) ?
C12 C11 C1 120.0(3) ?
C13 C12 C11 120.6(4) ?
C13 C12 H12 120.(3) ?
C11 C12 H12 120.(3) ?
C14 C13 C12 119.4(5) ?
C14 C13 H13 122.(2) ?
C12 C13 H13 119.(2) ?
C15 C14 C13 120.9(4) ?
C15 C14 H14 117.(3) ?
C13 C14 H14 122.(3) ?
C14 C15 C16 120.0(5) ?
C14 C15 H15 120.(3) ?
C16 C15 H15 120.(3) ?
C11 C16 C15 119.8(4) ?
C11 C16 H16 120.(2) ?
C15 C16 H16 121.(2) ?
C26 C21 C22 119.0(4) ?
C26 C21 C2 118.4(3) ?
C22 C21 C2 122.6(4) ?
C23 C22 C21 119.9(4) ?
C23 C22 H22 121.(2) ?
C21 C22 H22 119.(2) ?
C24 C23 C22 121.4(4) ?
C24 C23 H23 120.(2) ?
C22 C23 H23 119.(2) ?
C23 C24 C25 119.0(4) ?
C23 C24 H24 125.(2) ?
C25 C24 H24 116.(2) ?
C26 C25 C24 120.5(4) ?
C26 C25 H25 123.(2) ?
C24 C25 H25 117.(2) ?
C21 C26 C25 120.1(4) ?
C21 C26 H26 118.(2) ?
C25 C26 H26 122.(2) ?

loop_
_geom_bond_atom_site_label_1
_geom_bond_atom_site_label_2
_geom_bond_distance
_geom_bond_publ_flag
S1 O1 1.427(3) yes
S1 O3 1.612(3) yes
S1 O2 1.618(2) yes
O2 C1 1.457(4) yes
O3 C2 1.457(4) yes
C1 C11 1.497(5) ?
C1 C2 1.531(5) yes
C1 H1 0.95(4) ?
C2 C21 1.500(5) ?
C2 H2 1.02(4) ?
C11 C16 1.379(5) ?
C11 C12 1.387(6) ?
C12 C13 1.383(5) ?
C12 H12 0.95(4) ?
C13 C14 1.371(6) ?
C13 H13 0.94(4) ?
C14 C15 1.363(7) ?
C14 H14 0.88(4) ?
C15 C16 1.393(6) ?
C15 H15 0.91(4) ?
C16 H16 0.94(3) ?
C21 C26 1.377(5) ?
C21 C22 1.385(5) ?
C22 C23 1.374(5) ?
C22 H22 0.88(4) ?
C23 C24 1.354(6) ?
C23 H23 0.92(4) ?
C24 C25 1.381(6) ?
C24 H24 0.98(4) ?
C25 C26 1.379(6) ?
C25 H25 0.96(4) ?
C26 H26 0.98(4) ?

loop_
_geom_torsion_atom_site_label_1
_geom_torsion_atom_site_label_2
_geom_torsion_atom_site_label_3
_geom_torsion_atom_site_label_4
_geom_torsion
_geom_torsion_publ_flag
O1 S1 O2 C1 -79.5(3) ?
O3 S1 O2 C1 29.2(3) yes
O1 S1 O3 C2 101.8(3) ?
O2 S1 O3 C2 -9.0(3) yes
S1 O2 C1 C11 -162.1(2) ?
S1 O2 C1 C2 -39.0(3) yes
S1 O3 C2 C21 -135.8(3) ?
S1 O3 C2 C1 -12.3(3) yes
O2 C1 C2 O3 30.5(3) yes
C11 C1 C2 O3 149.5(3) ?
O2 C1 C2 C21 151.7(3) ?
C11 C1 C2 C21 -89.3(4) ?
O2 C1 C11 C16 -121.0(3) ?
C2 C1 C11 C16 123.3(3) ?
O2 C1 C11 C12 58.1(4) ?
C2 C1 C11 C12 -57.6(4) ?
C16 C11 C12 C13 -0.4(5) ?
C1 C11 C12 C13 -179.5(3) ?
C11 C12 C13 C14 0.1(5) ?
C12 C13 C14 C15 -0.2(6) ?
C13 C14 C15 C16 0.5(6) ?
C12 C11 C16 C15 0.7(5) ?
C1 C11 C16 C15 179.8(3) ?
C14 C15 C16 C11 -0.8(6) ?
O3 C2 C21 C26 -148.4(3) ?
C1 C2 C21 C26 93.7(4) ?
O3 C2 C21 C22 33.5(5) ?
C1 C2 C21 C22 -84.5(4) ?
C26 C21 C22 C23 1.3(5) ?
C2 C21 C22 C23 179.5(3) ?
C21 C22 C23 C24 -1.3(6) ?
C22 C23 C24 C25 0.0(6) ?
C23 C24 C25 C26 1.3(6) ?
C22 C21 C26 C25 -0.1(5) ?
C2 C21 C26 C25 -178.3(3) ?
C24 C25 C26 C21 -1.2(6) ?

loop_
_cod_related_entry_id
_cod_related_entry_database
_cod_related_entry_code
1 ChemSpider 708035
